data_7235986
loop_
_publ_author_name
'Garc\'ia-R\'ios, Jessica'
'Hern\'andez-Campos, Ren\'e Francisco'
'Rasc\'on-Cruz, Fernando'
'Moreno-Mart\'inez, V\'ictor Augusto'
'Huerta-Lavorie, Ra\'ul'
'Vel\'azquez-Carmona, Miguel-\'Angel'
'Cea-Olivares, Raymundo'
'Mart\'inez-Otero, Diego'
'Jancik, Vojtech'

_publ_section_title
;
 Homo- and heteroalumoxane silicates
;
_journal_issue 121
_journal_name_full 'RSC Advances'
_journal_page_first 99722
_journal_paper_doi 10.1039/C5RA18481A
_journal_volume 5
_journal_year 2015
_chemical_formula_moiety 'C48 H79 Al3 N2 O5 Si'
_chemical_formula_sum 'C48 H79 Al3 N2 O5 Si'
_chemical_formula_weight 873.16
_chemical_properties_physical 'Air-sensitive, Moisture-sensitive'
_space_group_crystal_system triclinic
_space_group_IT_number 2
_space_group_name_Hall '-P 1'
_space_group_name_H-M_alt 'P -1'
_atom_sites_solution_hydrogens geom
_audit_creation_method SHELXL-2014/7
_audit_update_record
;
2015-10-25 deposited with the CCDC.
2015-11-23 downloaded from the CCDC.
;
_cell_angle_alpha 90.0723(14)
_cell_angle_beta 94.1057(16)
_cell_angle_gamma 93.7531(15)
_cell_formula_units_Z 2
_cell_length_a 11.2426(7)
_cell_length_b 11.7373(7)
_cell_length_c 19.2267(11)
_cell_measurement_reflns_used 2087
_cell_measurement_temperature 100(2)
_cell_measurement_theta_max 23.48
_cell_measurement_theta_min 2.43
_cell_volume 2525.1(3)
_computing_cell_refinement 'Bruker SAINT'
_computing_data_collection 'Bruker APEX2'
_computing_data_reduction 'Bruker SAINT'
_computing_molecular_graphics 'Bruker SHELXTL'
_computing_publication_material 'Bruker SHELXTL'
_computing_structure_refinement 'SHELXL-2014/7 (Sheldrick, 2014)'
_computing_structure_solution 'SHELXS-97 (Sheldrick 2008)'
_diffrn_ambient_temperature 100(2)
_diffrn_measured_fraction_theta_full 0.998
_diffrn_measured_fraction_theta_max 0.998
_diffrn_measurement_device_type 'Bruker APEX-II CCD'
_diffrn_measurement_method '\w scans'
_diffrn_radiation_monochromator mirrors
_diffrn_radiation_type MoK\a
_diffrn_radiation_wavelength 0.71073
_diffrn_reflns_av_R_equivalents 0.0777
_diffrn_reflns_av_unetI/netI 0.0860
_diffrn_reflns_Laue_measured_fraction_full 0.998
_diffrn_reflns_Laue_measured_fraction_max 0.998
_diffrn_reflns_limit_h_max 14
_diffrn_reflns_limit_h_min -14
_diffrn_reflns_limit_k_max 14
_diffrn_reflns_limit_k_min -14
_diffrn_reflns_limit_l_max 24
_diffrn_reflns_limit_l_min -24
_diffrn_reflns_number 31058
_diffrn_reflns_point_group_measured_fraction_full 0.998
_diffrn_reflns_point_group_measured_fraction_max 0.998
_diffrn_reflns_theta_full 25.242
_diffrn_reflns_theta_max 26.372
_diffrn_reflns_theta_min 1.739
_diffrn_source 'Incoatec ImuS'
_exptl_absorpt_coefficient_mu 0.143
_exptl_absorpt_correction_T_max 0.7456
_exptl_absorpt_correction_T_min 0.6452
_exptl_absorpt_correction_type multi-scan
_exptl_absorpt_process_details 'SADABS 2014/5, Sheldrick'
_exptl_crystal_colour colourless
_exptl_crystal_density_diffrn 1.148
_exptl_crystal_description prism
_exptl_crystal_F_000 948
_exptl_crystal_recrystallization_method 'Re-crystallisation from solvent: Toluene'
_exptl_crystal_size_max 0.26
_exptl_crystal_size_mid 0.101
_exptl_crystal_size_min 0.048
_refine_diff_density_max 0.390
_refine_diff_density_min -0.333
_refine_diff_density_rms 0.066
_refine_ls_extinction_method none
_refine_ls_goodness_of_fit_ref 1.047
_refine_ls_hydrogen_treatment constr
_refine_ls_matrix_type full
_refine_ls_number_parameters 617
_refine_ls_number_reflns 10301
_refine_ls_number_restraints 346
_refine_ls_restrained_S_all 1.035
_refine_ls_R_factor_all 0.0843
_refine_ls_R_factor_gt 0.0552
_refine_ls_shift/su_max 0.000
_refine_ls_shift/su_mean 0.000
_refine_ls_structure_factor_coef Fsqd
_refine_ls_weighting_details 'w=1/[\s^2^(Fo^2^)+(0.0479P)^2^+0.6438P] where P=(Fo^2^+2Fc^2^)/3'
_refine_ls_weighting_scheme calc
_refine_ls_wR_factor_gt 0.1215
_refine_ls_wR_factor_ref 0.1369
_reflns_Friedel_coverage 0.000
_reflns_number_gt 7128
_reflns_number_total 10301
_reflns_threshold_expression 'I > 2\s(I)'
_cod_data_source_file c5ra18481a3.cif
_cod_data_source_block Comp5
_cod_database_code 7235986
_shelx_shelxl_version_number 2014/7
_shelx_space_group_comment
; 
The symmetry employed for this shelxl refinement is uniquely defined 
by the following loop, which should always be used as a source of 
symmetry information in preference to the above space-group names. 
They are only intended as comments. 
;

loop_
_space_group_symop_operation_xyz
'x, y, z'
'-x, -y, -z'

loop_
_atom_site_label
_atom_site_type_symbol
_atom_site_fract_x
_atom_site_fract_y
_atom_site_fract_z
_atom_site_U_iso_or_equiv
_atom_site_adp_type
_atom_site_occupancy
_atom_site_site_symmetry_order
_atom_site_calc_flag
_atom_site_refinement_flags_posn
_atom_site_refinement_flags_adp
_atom_site_refinement_flags_occupancy
_atom_site_disorder_assembly
_atom_site_disorder_group
Si1 Si 0.65369(6) 0.51868(6) 0.29478(4) 0.01367(16) Uani 1 1 d . . . . .
Al1 Al 0.80505(7) 0.71991(6) 0.25418(4) 0.01269(17) Uani 1 1 d . . . . .
Al2 Al 0.90288(7) 0.47124(6) 0.24054(4) 0.01512(18) Uani 1 1 d . . . . .
Al3 Al 0.62309(7) 0.33304(6) 0.21358(4) 0.01746(19) Uani 1 1 d . . . . .
O1 O 0.66578(16) 0.64688(14) 0.26845(9) 0.0152(4) Uani 1 1 d . . . . .
O2 O 0.74050(16) 0.43023(14) 0.25867(9) 0.0151(4) Uani 1 1 d . . . . .
O3 O 0.53167(15) 0.44290(14) 0.25708(9) 0.0156(4) Uani 1 1 d . . . . .
O4 O 0.65131(16) 0.51002(14) 0.37789(9) 0.0183(4) Uani 1 1 d . . . . .
O5 O 0.90453(15) 0.61742(14) 0.25673(9) 0.0150(4) Uani 1 1 d . . . . .
N1 N 0.80348(19) 0.80564(17) 0.17025(10) 0.0147(5) Uani 1 1 d . . . . .
N2 N 0.83108(19) 0.84645(16) 0.31685(10) 0.0130(4) Uani 1 1 d . . . . .
C1 C 0.8253(3) 0.9804(2) 0.09817(13) 0.0236(6) Uani 1 1 d . . . . .
H1A H 0.7938 0.9289 0.0601 0.035 Uiso 1 1 calc R U . . .
H1B H 0.9088 1.0047 0.0914 0.035 Uiso 1 1 calc R U . . .
H1C H 0.7779 1.0476 0.0984 0.035 Uiso 1 1 calc R U . . .
C2 C 0.8185(2) 0.9190(2) 0.16691(13) 0.0154(5) Uani 1 1 d . . . . .
C3 C 0.8344(2) 0.9890(2) 0.22656(13) 0.0165(6) Uani 1 1 d . . . . .
H3 H 0.8379 1.0689 0.2185 0.020 Uiso 1 1 calc R U . . .
C4 C 0.8457(2) 0.9556(2) 0.29609(13) 0.0148(5) Uani 1 1 d . . . . .
C5 C 0.8822(3) 1.0499(2) 0.34869(13) 0.0194(6) Uani 1 1 d . . . . .
H5A H 0.9689 1.0522 0.3596 0.029 Uiso 1 1 calc R U . . .
H5B H 0.8412 1.0351 0.3914 0.029 Uiso 1 1 calc R U . . .
H5C H 0.8603 1.1233 0.3291 0.029 Uiso 1 1 calc R U . . .
C6 C 0.8024(2) 0.7393(2) 0.10584(12) 0.0150(5) Uani 1 1 d . . . . .
C7 C 0.9112(2) 0.7179(2) 0.07811(13) 0.0172(6) Uani 1 1 d . . . . .
C8 C 0.9066(3) 0.6466(2) 0.01934(13) 0.0208(6) Uani 1 1 d . . . . .
H8 H 0.9788 0.6309 -0.0006 0.025 Uiso 1 1 calc R U . . .
C9 C 0.7987(3) 0.5985(2) -0.01026(13) 0.0229(6) Uani 1 1 d . . . . .
H9 H 0.7976 0.5482 -0.0491 0.027 Uiso 1 1 calc R U . . .
C10 C 0.6924(3) 0.6240(2) 0.01683(13) 0.0211(6) Uani 1 1 d . . . . .
H10 H 0.6188 0.5926 -0.0046 0.025 Uiso 1 1 calc R U . . .
C11 C 0.6920(2) 0.6948(2) 0.07504(13) 0.0178(6) Uani 1 1 d . . . . .
C12 C 0.5730(2) 0.7294(2) 0.10004(14) 0.0215(6) Uani 1 1 d . . . . .
H12 H 0.5871 0.7545 0.1498 0.026 Uiso 1 1 calc R U . . .
C13 C 0.4758(3) 0.6319(2) 0.09613(16) 0.0292(7) Uani 1 1 d . . . . .
H13A H 0.4553 0.6105 0.0472 0.044 Uiso 1 1 calc R U . . .
H13B H 0.4047 0.6567 0.1170 0.044 Uiso 1 1 calc R U . . .
H13C H 0.5051 0.5659 0.1217 0.044 Uiso 1 1 calc R U . . .
C14 C 0.5279(3) 0.8305(2) 0.05741(15) 0.0299(7) Uani 1 1 d . . . . .
H14A H 0.5238 0.8114 0.0076 0.045 Uiso 1 1 calc R U . . .
H14B H 0.5829 0.8979 0.0666 0.045 Uiso 1 1 calc R U . . .
H14C H 0.4481 0.8466 0.0708 0.045 Uiso 1 1 calc R U . . .
C15 C 1.0308(2) 0.7728(2) 0.10648(13) 0.0199(6) Uani 1 1 d . . . . .
H15 H 1.0157 0.8285 0.1437 0.024 Uiso 1 1 calc R U . . .
C16 C 1.1142(3) 0.6856(2) 0.13888(16) 0.0288(7) Uani 1 1 d . . . . .
H16A H 1.0767 0.6473 0.1778 0.043 Uiso 1 1 calc R U . . .
H16B H 1.1902 0.7251 0.1560 0.043 Uiso 1 1 calc R U . . .
H16C H 1.1288 0.6289 0.1036 0.043 Uiso 1 1 calc R U . . .
C17 C 1.0936(3) 0.8390(3) 0.04862(15) 0.0327(7) Uani 1 1 d . . . . .
H17A H 1.1202 0.7849 0.0151 0.049 Uiso 1 1 calc R U . . .
H17B H 1.1629 0.8852 0.0694 0.049 Uiso 1 1 calc R U . . .
H17C H 1.0376 0.8890 0.0246 0.049 Uiso 1 1 calc R U . . .
C18 C 0.8447(2) 0.82563(19) 0.39165(12) 0.0136(5) Uani 1 1 d . . . . .
C19 C 0.9585(2) 0.8124(2) 0.42442(13) 0.0157(6) Uani 1 1 d . . . . .
C20 C 0.9676(2) 0.7899(2) 0.49577(13) 0.0182(6) Uani 1 1 d . . . . .
H20 H 1.0438 0.7790 0.5186 0.022 Uiso 1 1 calc R U . . .
C21 C 0.8677(3) 0.7832(2) 0.53382(13) 0.0202(6) Uani 1 1 d . . . . .
H21 H 0.8753 0.7669 0.5823 0.024 Uiso 1 1 calc R U . . .
C22 C 0.7569(3) 0.8003(2) 0.50142(13) 0.0184(6) Uani 1 1 d . . . . .
H22 H 0.6890 0.7972 0.5283 0.022 Uiso 1 1 calc R U . . .
C23 C 0.7422(2) 0.8219(2) 0.43011(13) 0.0160(6) Uani 1 1 d . . . . .
C24 C 0.6190(2) 0.8466(2) 0.39764(13) 0.0198(6) Uani 1 1 d . . . . .
H24 H 0.6194 0.8367 0.3460 0.024 Uiso 1 1 calc R U . . .
C25 C 0.5199(3) 0.7661(2) 0.42313(15) 0.0256(7) Uani 1 1 d . . . . .
H25A H 0.4445 0.7790 0.3964 0.038 Uiso 1 1 calc R U . . .
H25B H 0.5117 0.7806 0.4727 0.038 Uiso 1 1 calc R U . . .
H25C H 0.5398 0.6869 0.4167 0.038 Uiso 1 1 calc R U . . .
C26 C 0.5910(3) 0.9703(2) 0.41251(17) 0.0313(7) Uani 1 1 d . . . . .
H26A H 0.6497 1.0229 0.3917 0.047 Uiso 1 1 calc R U . . .
H26B H 0.5948 0.9832 0.4630 0.047 Uiso 1 1 calc R U . . .
H26C H 0.5107 0.9838 0.3923 0.047 Uiso 1 1 calc R U . . .
C27 C 1.0718(2) 0.8226(2) 0.38466(14) 0.0196(6) Uani 1 1 d . . . . .
H27 H 1.0500 0.8529 0.3372 0.024 Uiso 1 1 calc R U . . .
C28 C 1.1235(3) 0.7065(2) 0.37560(15) 0.0259(7) Uani 1 1 d . . . . .
H28A H 1.0655 0.6560 0.3478 0.039 Uiso 1 1 calc R U . . .
H28B H 1.1405 0.6725 0.4215 0.039 Uiso 1 1 calc R U . . .
H28C H 1.1975 0.7167 0.3517 0.039 Uiso 1 1 calc R U . . .
C29 C 1.1666(3) 0.9075(2) 0.42117(15) 0.0269(7) Uani 1 1 d . . . . .
H29A H 1.2334 0.9208 0.3915 0.040 Uiso 1 1 calc R U . . .
H29B H 1.1957 0.8757 0.4658 0.040 Uiso 1 1 calc R U . . .
H29C H 1.1309 0.9798 0.4294 0.040 Uiso 1 1 calc R U . . .
C30 C 0.4019(2) 0.4404(2) 0.27058(13) 0.0178(6) Uani 1 1 d . . . . .
C31 C 0.3705(3) 0.5623(2) 0.28183(16) 0.0273(7) Uani 1 1 d . . . . .
H31A H 0.3919 0.6086 0.2417 0.041 Uiso 1 1 calc R U . . .
H31B H 0.4149 0.5933 0.3241 0.041 Uiso 1 1 calc R U . . .
H31C H 0.2845 0.5638 0.2870 0.041 Uiso 1 1 calc R U . . .
C32 C 0.3346(3) 0.3875(2) 0.20618(15) 0.0265(7) Uani 1 1 d . . . . .
H32A H 0.3516 0.4342 0.1654 0.040 Uiso 1 1 calc R U . . .
H32B H 0.2486 0.3837 0.2122 0.040 Uiso 1 1 calc R U . . .
H32C H 0.3600 0.3102 0.1993 0.040 Uiso 1 1 calc R U . . .
C33 C 0.3832(3) 0.3677(2) 0.33474(14) 0.0261(7) Uani 1 1 d . . . . .
H33A H 0.2989 0.3656 0.3450 0.039 Uiso 1 1 calc R U . . .
H33B H 0.4329 0.4008 0.3746 0.039 Uiso 1 1 calc R U . . .
H33C H 0.4057 0.2900 0.3260 0.039 Uiso 1 1 calc R U . . .
C34 C 0.7193(2) 0.4538(2) 0.43364(13) 0.0158(5) Uani 1 1 d . . . . .
C35 C 0.8468(3) 0.5067(2) 0.43808(14) 0.0235(6) Uani 1 1 d . . . . .
H35A H 0.8820 0.4959 0.3936 0.035 Uiso 1 1 calc R U . . .
H35B H 0.8942 0.4698 0.4753 0.035 Uiso 1 1 calc R U . . .
H35C H 0.8465 0.5885 0.4482 0.035 Uiso 1 1 calc R U . . .
C36 C 0.6594(3) 0.4788(2) 0.50001(13) 0.0220(6) Uani 1 1 d . . . . .
H36A H 0.6547 0.5614 0.5051 0.033 Uiso 1 1 calc R U . . .
H36B H 0.7063 0.4496 0.5403 0.033 Uiso 1 1 calc R U . . .
H36C H 0.5787 0.4414 0.4974 0.033 Uiso 1 1 calc R U . . .
C37 C 0.7147(3) 0.3259(2) 0.41959(14) 0.0222(6) Uani 1 1 d . . . . .
H37A H 0.7565 0.3115 0.3778 0.033 Uiso 1 1 calc R U . . .
H37B H 0.6312 0.2962 0.4124 0.033 Uiso 1 1 calc R U . . .
H37C H 0.7534 0.2877 0.4596 0.033 Uiso 1 1 calc R U . . .
C38 C 0.9169(3) 0.4145(2) 0.14505(13) 0.0224(6) Uani 1 1 d . . . . .
H38A H 0.8627 0.4538 0.1124 0.034 Uiso 1 1 calc R U . . .
H38B H 0.8956 0.3321 0.1430 0.034 Uiso 1 1 calc R U . . .
H38C H 0.9993 0.4293 0.1323 0.034 Uiso 1 1 calc R U . . .
C39 C 1.0093(2) 0.3851(2) 0.30530(14) 0.0223(6) Uani 1 1 d . . . . .
H39A H 0.9607 0.3340 0.3338 0.033 Uiso 1 1 calc R U . . .
H39B H 1.0593 0.4388 0.3357 0.033 Uiso 1 1 calc R U . . .
H39C H 1.0604 0.3400 0.2783 0.033 Uiso 1 1 calc R U . . .
C40 C 0.6085(3) 0.3409(2) 0.11221(14) 0.0262(7) Uani 1 1 d . . . . .
H40A H 0.6341 0.4180 0.0975 0.039 Uiso 1 1 calc R U . . .
H40B H 0.5250 0.3231 0.0953 0.039 Uiso 1 1 calc R U . . .
H40C H 0.6589 0.2856 0.0928 0.039 Uiso 1 1 calc R U . . .
C41 C 0.5961(3) 0.1834(2) 0.25530(15) 0.0260(7) Uani 1 1 d . . . . .
H41A H 0.5118 0.1572 0.2469 0.039 Uiso 1 1 calc R U . . .
H41B H 0.6171 0.1886 0.3056 0.039 Uiso 1 1 calc R U . . .
H41C H 0.6460 0.1292 0.2343 0.039 Uiso 1 1 calc R U . . .
C42 C 0.3002(18) 0.0042(18) 0.2008(10) 0.026(2) Uani 0.35(3) 1 d D U P A 1
C43 C 0.3247(19) 0.054(2) 0.1365(11) 0.026(2) Uani 0.35(3) 1 d D U P A 1
H43 H 0.3959 0.0387 0.1154 0.031 Uiso 0.35(3) 1 calc R U P A 1
C44 C 0.2452(19) 0.126(2) 0.1040(11) 0.028(2) Uani 0.35(3) 1 d D U P A 1
H44 H 0.2566 0.1510 0.0579 0.034 Uiso 0.35(3) 1 calc R U P A 1
C45 C 0.150(2) 0.1605(18) 0.1375(10) 0.032(2) Uani 0.35(3) 1 d D U P A 1
H45 H 0.1011 0.2163 0.1171 0.038 Uiso 0.35(3) 1 calc R U P A 1
C46 C 0.1262(16) 0.1135(15) 0.2011(9) 0.033(2) Uani 0.35(3) 1 d D U P A 1
H46 H 0.0585 0.1346 0.2237 0.039 Uiso 0.35(3) 1 calc R U P A 1
C47 C 0.2001(16) 0.0360(15) 0.2322(9) 0.032(2) Uani 0.35(3) 1 d D U P A 1
H47 H 0.1822 0.0040 0.2759 0.038 Uiso 0.35(3) 1 calc R U P A 1
C48 C 0.3813(19) -0.0805(19) 0.2349(11) 0.034(4) Uani 0.35(3) 1 d D U P A 1
H48A H 0.4468 -0.0924 0.2052 0.051 Uiso 0.35(3) 1 calc R U P A 1
H48B H 0.4142 -0.0508 0.2804 0.051 Uiso 0.35(3) 1 calc R U P A 1
H48C H 0.3356 -0.1533 0.2411 0.051 Uiso 0.35(3) 1 calc R U P A 1
C42A C 0.3212(10) -0.0057(9) 0.1919(5) 0.0272(15) Uani 0.65(3) 1 d D U P A 2
C43A C 0.3475(10) 0.0564(12) 0.1317(6) 0.0242(14) Uani 0.65(3) 1 d D U P A 2
H43A H 0.4200 0.0460 0.1107 0.029 Uiso 0.65(3) 1 calc R U P A 2
C44A C 0.2696(9) 0.1320(11) 0.1028(5) 0.0265(15) Uani 0.65(3) 1 d D U P A 2
H44A H 0.2914 0.1764 0.0639 0.032 Uiso 0.65(3) 1 calc R U P A 2
C45A C 0.1612(12) 0.1443(10) 0.1293(5) 0.0314(17) Uani 0.65(3) 1 d D U P A 2
H45A H 0.1057 0.1927 0.1070 0.038 Uiso 0.65(3) 1 calc R U P A 2
C46A C 0.1337(9) 0.0851(9) 0.1889(5) 0.0364(17) Uani 0.65(3) 1 d D U P A 2
H46A H 0.0604 0.0956 0.2090 0.044 Uiso 0.65(3) 1 calc R U P A 2
C47A C 0.2127(9) 0.0104(9) 0.2195(5) 0.0317(16) Uani 0.65(3) 1 d D U P A 2
H47A H 0.1921 -0.0303 0.2600 0.038 Uiso 0.65(3) 1 calc R U P A 2
C48A C 0.4062(12) -0.0892(11) 0.2234(7) 0.041(2) Uani 0.65(3) 1 d D U P A 2
H48D H 0.3951 -0.0974 0.2732 0.061 Uiso 0.65(3) 1 calc R U P A 2
H48E H 0.4887 -0.0609 0.2171 0.061 Uiso 0.65(3) 1 calc R U P A 2
H48F H 0.3900 -0.1636 0.2002 0.061 Uiso 0.65(3) 1 calc R U P A 2

loop_
_atom_site_aniso_label
_atom_site_aniso_U_11
_atom_site_aniso_U_22
_atom_site_aniso_U_33
_atom_site_aniso_U_23
_atom_site_aniso_U_13
_atom_site_aniso_U_12
Si1 0.0114(4) 0.0150(3) 0.0149(4) -0.0004(3) 0.0020(3) 0.0016(3)
Al1 0.0121(4) 0.0147(4) 0.0116(4) -0.0006(3) 0.0022(3) 0.0022(3)
Al2 0.0123(4) 0.0174(4) 0.0163(4) -0.0006(3) 0.0035(3) 0.0032(3)
Al3 0.0154(5) 0.0177(4) 0.0193(4) -0.0032(3) 0.0009(3) 0.0020(3)
O1 0.0123(10) 0.0156(9) 0.0181(9) 0.0000(7) 0.0026(7) 0.0023(7)
O2 0.0126(10) 0.0163(9) 0.0169(9) -0.0008(7) 0.0027(7) 0.0023(7)
O3 0.0101(10) 0.0191(9) 0.0178(9) -0.0016(7) 0.0024(7) 0.0012(7)
O4 0.0188(11) 0.0236(9) 0.0134(9) 0.0029(7) 0.0021(8) 0.0075(8)
O5 0.0123(10) 0.0177(9) 0.0156(9) -0.0013(7) 0.0043(7) 0.0017(7)
N1 0.0157(12) 0.0167(10) 0.0119(11) -0.0028(8) 0.0026(9) 0.0012(9)
N2 0.0131(12) 0.0165(10) 0.0097(10) 0.0014(8) 0.0010(9) 0.0019(9)
C1 0.0358(19) 0.0189(13) 0.0163(14) 0.0027(11) 0.0037(13) 0.0020(12)
C2 0.0114(14) 0.0197(13) 0.0154(13) 0.0020(10) 0.0034(11) 0.0013(11)
C3 0.0197(15) 0.0110(12) 0.0195(13) 0.0017(10) 0.0050(11) 0.0021(10)
C4 0.0111(14) 0.0175(12) 0.0162(13) -0.0022(10) 0.0031(10) 0.0019(10)
C5 0.0235(16) 0.0169(13) 0.0181(14) -0.0017(11) 0.0036(12) 0.0017(11)
C6 0.0226(15) 0.0129(12) 0.0100(12) 0.0011(10) 0.0035(11) 0.0023(11)
C7 0.0214(16) 0.0159(12) 0.0141(13) 0.0025(10) 0.0017(11) 0.0004(11)
C8 0.0262(17) 0.0219(14) 0.0156(13) 0.0010(11) 0.0058(12) 0.0063(12)
C9 0.0328(18) 0.0209(13) 0.0153(14) -0.0032(11) 0.0017(12) 0.0054(12)
C10 0.0234(16) 0.0221(14) 0.0172(14) -0.0029(11) -0.0030(12) 0.0029(12)
C11 0.0218(16) 0.0183(13) 0.0138(13) 0.0019(10) 0.0009(11) 0.0049(11)
C12 0.0191(16) 0.0278(14) 0.0177(14) -0.0026(11) 0.0000(12) 0.0042(12)
C13 0.0224(18) 0.0318(16) 0.0338(17) 0.0045(13) 0.0031(14) 0.0032(13)
C14 0.0293(19) 0.0278(15) 0.0337(17) -0.0009(13) 0.0041(14) 0.0076(13)
C15 0.0187(16) 0.0226(13) 0.0189(14) -0.0032(11) 0.0067(12) 0.0000(11)
C16 0.0175(17) 0.0349(16) 0.0346(17) 0.0014(14) 0.0062(13) 0.0017(13)
C17 0.035(2) 0.0340(17) 0.0300(17) -0.0002(14) 0.0118(15) -0.0049(14)
C18 0.0182(15) 0.0111(11) 0.0118(12) -0.0006(10) 0.0012(11) 0.0029(10)
C19 0.0188(15) 0.0130(12) 0.0158(13) -0.0028(10) 0.0022(11) 0.0031(10)
C20 0.0174(15) 0.0184(13) 0.0182(13) -0.0014(11) -0.0050(11) 0.0029(11)
C21 0.0279(17) 0.0197(13) 0.0133(13) -0.0006(11) 0.0001(12) 0.0049(12)
C22 0.0207(16) 0.0208(13) 0.0145(13) -0.0034(11) 0.0050(11) 0.0032(11)
C23 0.0164(15) 0.0175(12) 0.0145(13) -0.0007(10) 0.0027(11) 0.0024(11)
C24 0.0167(15) 0.0302(15) 0.0134(13) 0.0014(11) 0.0022(11) 0.0065(12)
C25 0.0197(17) 0.0283(15) 0.0292(16) 0.0003(12) 0.0040(13) 0.0009(12)
C26 0.0233(18) 0.0255(15) 0.0460(19) 0.0059(14) 0.0016(15) 0.0083(13)
C27 0.0166(15) 0.0232(14) 0.0191(14) 0.0009(11) -0.0012(11) 0.0048(11)
C28 0.0208(17) 0.0302(15) 0.0272(16) -0.0097(12) -0.0012(13) 0.0090(13)
C29 0.0193(17) 0.0275(15) 0.0338(17) -0.0033(13) 0.0005(13) 0.0016(12)
C30 0.0086(14) 0.0227(13) 0.0224(14) -0.0027(11) 0.0032(11) 0.0011(11)
C31 0.0187(17) 0.0260(15) 0.0380(18) -0.0075(13) 0.0020(13) 0.0071(12)
C32 0.0151(16) 0.0368(16) 0.0273(16) -0.0068(13) 0.0008(12) -0.0003(13)
C33 0.0176(16) 0.0362(16) 0.0250(15) 0.0052(13) 0.0060(12) -0.0004(13)
C34 0.0124(14) 0.0212(13) 0.0142(13) 0.0038(10) -0.0007(10) 0.0051(11)
C35 0.0196(16) 0.0289(15) 0.0221(15) -0.0018(12) 0.0041(12) -0.0012(12)
C36 0.0212(16) 0.0300(15) 0.0166(14) 0.0056(11) 0.0053(12) 0.0101(12)
C37 0.0185(16) 0.0210(14) 0.0273(15) 0.0036(12) 0.0023(12) 0.0032(12)
C38 0.0239(17) 0.0215(14) 0.0230(15) -0.0012(11) 0.0065(12) 0.0053(12)
C39 0.0185(16) 0.0214(13) 0.0286(15) -0.0006(12) 0.0065(12) 0.0073(12)
C40 0.0249(17) 0.0318(16) 0.0222(15) -0.0073(12) 0.0010(13) 0.0046(13)
C41 0.0233(17) 0.0206(14) 0.0333(17) -0.0029(12) -0.0029(13) 0.0017(12)
C42 0.034(4) 0.027(4) 0.018(4) -0.001(3) 0.005(3) -0.002(3)
C43 0.031(5) 0.025(3) 0.023(4) -0.006(3) 0.010(4) -0.002(4)
C44 0.033(5) 0.028(4) 0.024(4) -0.002(3) 0.001(4) -0.004(4)
C45 0.030(4) 0.027(4) 0.037(4) -0.010(4) 0.004(3) -0.003(3)
C46 0.033(4) 0.028(5) 0.038(4) -0.015(4) 0.009(3) -0.002(4)
C47 0.037(4) 0.032(4) 0.027(4) -0.007(4) 0.013(3) -0.006(4)
C48 0.044(7) 0.030(5) 0.028(7) -0.005(5) 0.002(5) 0.001(5)
C42A 0.034(4) 0.025(3) 0.022(3) -0.007(2) 0.004(2) -0.005(2)
C43A 0.027(4) 0.023(2) 0.023(2) -0.0024(19) 0.011(2) -0.001(3)
C44A 0.032(4) 0.024(2) 0.023(2) -0.004(2) 0.005(2) -0.009(3)
C45A 0.030(3) 0.028(3) 0.035(3) -0.007(3) -0.003(3) 0.000(2)
C46A 0.031(3) 0.038(4) 0.041(3) -0.015(3) 0.011(2) -0.006(3)
C47A 0.040(3) 0.033(3) 0.022(3) -0.004(2) 0.013(2) -0.008(3)
C48A 0.052(5) 0.038(4) 0.033(4) 0.001(3) 0.002(4) 0.008(3)

loop_
_atom_type_symbol
_atom_type_description
_atom_type_scat_dispersion_real
_atom_type_scat_dispersion_imag
_atom_type_scat_source
C C 0.0033 0.0016 'International Tables Vol C Tables 4.2.6.8 and 6.1.1.4'
H H 0.0000 0.0000 'International Tables Vol C Tables 4.2.6.8 and 6.1.1.4'
N N 0.0061 0.0033 'International Tables Vol C Tables 4.2.6.8 and 6.1.1.4'
O O 0.0106 0.0060 'International Tables Vol C Tables 4.2.6.8 and 6.1.1.4'
Al Al 0.0645 0.0514 'International Tables Vol C Tables 4.2.6.8 and 6.1.1.4'
Si Si 0.0817 0.0704 'International Tables Vol C Tables 4.2.6.8 and 6.1.1.4'

loop_
_geom_angle_atom_site_label_1
_geom_angle_atom_site_label_2
_geom_angle_atom_site_label_3
_geom_angle
O1 Si1 O4 112.66(9)
O1 Si1 O2 115.26(9)
O4 Si1 O2 115.35(9)
O1 Si1 O3 113.01(9)
O4 Si1 O3 108.92(10)
O2 Si1 O3 89.35(9)
O1 Si1 Al3 125.77(7)
O4 Si1 Al3 121.41(7)
O2 Si1 Al3 43.31(6)
O3 Si1 Al3 46.05(6)
O5 Al1 O1 105.10(9)
O5 Al1 N1 112.98(9)
O1 Al1 N1 113.73(9)
O5 Al1 N2 119.34(9)
O1 Al1 N2 109.02(9)
N1 Al1 N2 96.91(9)
O5 Al2 O2 98.72(8)
O5 Al2 C38 120.15(10)
O2 Al2 C38 104.20(10)
O5 Al2 C39 115.46(10)
O2 Al2 C39 108.58(10)
C38 Al2 C39 108.12(11)
O2 Al3 O3 77.27(8)
O2 Al3 C41 116.17(11)
O3 Al3 C41 110.24(11)
O2 Al3 C40 116.33(11)
O3 Al3 C40 112.77(10)
C41 Al3 C40 117.17(12)
O2 Al3 Si1 37.80(5)
O3 Al3 Si1 39.47(6)
C41 Al3 Si1 119.79(9)
C40 Al3 Si1 122.68(9)
Si1 O1 Al1 123.12(11)
Si1 O2 Al3 98.89(9)
Si1 O2 Al2 123.15(10)
Al3 O2 Al2 132.57(9)
C30 O3 Si1 131.89(15)
C30 O3 Al3 131.30(14)
Si1 O3 Al3 94.48(9)
C34 O4 Si1 136.03(16)
Al1 O5 Al2 137.54(11)
C2 N1 C6 118.6(2)
C2 N1 Al1 124.96(17)
C6 N1 Al1 115.87(15)
C4 N2 C18 116.88(19)
C4 N2 Al1 123.69(16)
C18 N2 Al1 119.29(15)
C2 C1 H1A 109.5
C2 C1 H1B 109.5
H1A C1 H1B 109.5
C2 C1 H1C 109.5
H1A C1 H1C 109.5
H1B C1 H1C 109.5
N1 C2 C3 122.6(2)
N1 C2 C1 121.8(2)
C3 C2 C1 115.5(2)
C4 C3 C2 128.0(2)
C4 C3 H3 116.0
C2 C3 H3 116.0
N2 C4 C3 123.5(2)
N2 C4 C5 120.5(2)
C3 C4 C5 115.9(2)
C4 C5 H5A 109.5
C4 C5 H5B 109.5
H5A C5 H5B 109.5
C4 C5 H5C 109.5
H5A C5 H5C 109.5
H5B C5 H5C 109.5
C11 C6 C7 121.9(2)
C11 C6 N1 118.5(2)
C7 C6 N1 119.5(2)
C8 C7 C6 117.6(2)
C8 C7 C15 119.1(2)
C6 C7 C15 123.2(2)
C9 C8 C7 121.2(3)
C9 C8 H8 119.4
C7 C8 H8 119.4
C10 C9 C8 120.0(2)
C10 C9 H9 120.0
C8 C9 H9 120.0
C9 C10 C11 121.1(3)
C9 C10 H10 119.5
C11 C10 H10 119.5
C10 C11 C6 118.2(2)
C10 C11 C12 119.8(2)
C6 C11 C12 121.9(2)
C13 C12 C11 113.2(2)
C13 C12 C14 109.0(2)
C11 C12 C14 110.5(2)
C13 C12 H12 108.0
C11 C12 H12 108.0
C14 C12 H12 108.0
C12 C13 H13A 109.5
C12 C13 H13B 109.5
H13A C13 H13B 109.5
C12 C13 H13C 109.5
H13A C13 H13C 109.5
H13B C13 H13C 109.5
C12 C14 H14A 109.5
C12 C14 H14B 109.5
H14A C14 H14B 109.5
C12 C14 H14C 109.5
H14A C14 H14C 109.5
H14B C14 H14C 109.5
C7 C15 C16 112.7(2)
C7 C15 C17 110.6(2)
C16 C15 C17 109.4(2)
C7 C15 H15 108.0
C16 C15 H15 108.0
C17 C15 H15 108.0
C15 C16 H16A 109.5
C15 C16 H16B 109.5
H16A C16 H16B 109.5
C15 C16 H16C 109.5
H16A C16 H16C 109.5
H16B C16 H16C 109.5
C15 C17 H17A 109.5
C15 C17 H17B 109.5
H17A C17 H17B 109.5
C15 C17 H17C 109.5
H17A C17 H17C 109.5
H17B C17 H17C 109.5
C19 C18 C23 121.2(2)
C19 C18 N2 120.1(2)
C23 C18 N2 118.7(2)
C20 C19 C18 118.4(2)
C20 C19 C27 119.4(2)
C18 C19 C27 122.2(2)
C21 C20 C19 121.1(3)
C21 C20 H20 119.5
C19 C20 H20 119.5
C22 C21 C20 119.9(2)
C22 C21 H21 120.0
C20 C21 H21 120.0
C21 C22 C23 121.5(3)
C21 C22 H22 119.3
C23 C22 H22 119.3
C22 C23 C18 117.9(2)
C22 C23 C24 119.3(2)
C18 C23 C24 122.7(2)
C25 C24 C23 112.8(2)
C25 C24 C26 109.0(2)
C23 C24 C26 110.8(2)
C25 C24 H24 108.1
C23 C24 H24 108.1
C26 C24 H24 108.1
C24 C25 H25A 109.5
C24 C25 H25B 109.5
H25A C25 H25B 109.5
C24 C25 H25C 109.5
H25A C25 H25C 109.5
H25B C25 H25C 109.5
C24 C26 H26A 109.5
C24 C26 H26B 109.5
H26A C26 H26B 109.5
C24 C26 H26C 109.5
H26A C26 H26C 109.5
H26B C26 H26C 109.5
C19 C27 C28 111.7(2)
C19 C27 C29 111.0(2)
C28 C27 C29 110.3(2)
C19 C27 H27 107.9
C28 C27 H27 107.9
C29 C27 H27 107.9
C27 C28 H28A 109.5
C27 C28 H28B 109.5
H28A C28 H28B 109.5
C27 C28 H28C 109.5
H28A C28 H28C 109.5
H28B C28 H28C 109.5
C27 C29 H29A 109.5
C27 C29 H29B 109.5
H29A C29 H29B 109.5
C27 C29 H29C 109.5
H29A C29 H29C 109.5
H29B C29 H29C 109.5
O3 C30 C32 106.0(2)
O3 C30 C31 107.8(2)
C32 C30 C31 111.8(2)
O3 C30 C33 108.0(2)
C32 C30 C33 111.5(2)
C31 C30 C33 111.6(2)
C30 C31 H31A 109.5
C30 C31 H31B 109.5
H31A C31 H31B 109.5
C30 C31 H31C 109.5
H31A C31 H31C 109.5
H31B C31 H31C 109.5
C30 C32 H32A 109.5
C30 C32 H32B 109.5
H32A C32 H32B 109.5
C30 C32 H32C 109.5
H32A C32 H32C 109.5
H32B C32 H32C 109.5
C30 C33 H33A 109.5
C30 C33 H33B 109.5
H33A C33 H33B 109.5
C30 C33 H33C 109.5
H33A C33 H33C 109.5
H33B C33 H33C 109.5
O4 C34 C36 105.7(2)
O4 C34 C35 108.3(2)
C36 C34 C35 110.3(2)
O4 C34 C37 109.9(2)
C36 C34 C37 110.7(2)
C35 C34 C37 111.7(2)
C34 C35 H35A 109.5
C34 C35 H35B 109.5
H35A C35 H35B 109.5
C34 C35 H35C 109.5
H35A C35 H35C 109.5
H35B C35 H35C 109.5
C34 C36 H36A 109.5
C34 C36 H36B 109.5
H36A C36 H36B 109.5
C34 C36 H36C 109.5
H36A C36 H36C 109.5
H36B C36 H36C 109.5
C34 C37 H37A 109.5
C34 C37 H37B 109.5
H37A C37 H37B 109.5
C34 C37 H37C 109.5
H37A C37 H37C 109.5
H37B C37 H37C 109.5
Al2 C38 H38A 109.5
Al2 C38 H38B 109.5
H38A C38 H38B 109.5
Al2 C38 H38C 109.5
H38A C38 H38C 109.5
H38B C38 H38C 109.5
Al2 C39 H39A 109.5
Al2 C39 H39B 109.5
H39A C39 H39B 109.5
Al2 C39 H39C 109.5
H39A C39 H39C 109.5
H39B C39 H39C 109.5
Al3 C40 H40A 109.5
Al3 C40 H40B 109.5
H40A C40 H40B 109.5
Al3 C40 H40C 109.5
H40A C40 H40C 109.5
H40B C40 H40C 109.5
Al3 C41 H41A 109.5
Al3 C41 H41B 109.5
H41A C41 H41B 109.5
Al3 C41 H41C 109.5
H41A C41 H41C 109.5
H41B C41 H41C 109.5
C47 C42 C43 117.9(7)
C47 C42 C48 121.1(8)
C43 C42 C48 121.0(8)
C44 C43 C42 120.0(8)
C44 C43 H43 120.0
C42 C43 H43 120.0
C45 C44 C43 120.8(8)
C45 C44 H44 119.6
C43 C44 H44 119.6
C44 C45 C46 119.2(8)
C44 C45 H45 120.4
C46 C45 H45 120.4
C45 C46 C47 120.5(8)
C45 C46 H46 119.7
C47 C46 H46 119.7
C46 C47 C42 121.1(7)
C46 C47 H47 119.5
C42 C47 H47 119.5
C42 C48 H48A 109.5
C42 C48 H48B 109.5
H48A C48 H48B 109.5
C42 C48 H48C 109.5
H48A C48 H48C 109.5
H48B C48 H48C 109.5
C47A C42A C43A 117.3(5)
C47A C42A C48A 121.7(5)
C43A C42A C48A 121.0(5)
C44A C43A C42A 120.9(5)
C44A C43A H43A 119.5
C42A C43A H43A 119.5
C45A C44A C43A 121.1(5)
C45A C44A H44A 119.4
C43A C44A H44A 119.4
C44A C45A C46A 119.0(5)
C44A C45A H45A 120.5
C46A C45A H45A 120.5
C45A C46A C47A 120.4(5)
C45A C46A H46A 119.8
C47A C46A H46A 119.8
C42A C47A C46A 121.2(5)
C42A C47A H47A 119.4
C46A C47A H47A 119.4
C42A C48A H48D 109.5
C42A C48A H48E 109.5
H48D C48A H48E 109.5
C42A C48A H48F 109.5
H48D C48A H48F 109.5
H48E C48A H48F 109.5

loop_
_geom_bond_atom_site_label_1
_geom_bond_atom_site_label_2
_geom_bond_distance
Si1 O1 1.5886(17)
Si1 O4 1.6034(18)
Si1 O2 1.6553(17)
Si1 O3 1.7014(18)
Si1 Al3 2.6682(10)
Al1 O5 1.6938(18)
Al1 O1 1.7743(19)
Al1 N1 1.902(2)
Al1 N2 1.906(2)
Al2 O5 1.7421(17)
Al2 O2 1.9138(19)
Al2 C38 1.973(3)
Al2 C39 1.988(3)
Al3 O2 1.8525(19)
Al3 O3 1.9268(18)
Al3 C41 1.946(3)
Al3 C40 1.947(3)
O3 C30 1.499(3)
O4 C34 1.455(3)
N1 C2 1.333(3)
N1 C6 1.461(3)
N2 C4 1.346(3)
N2 C18 1.458(3)
C1 C2 1.510(3)
C1 H1A 0.9800
C1 H1B 0.9800
C1 H1C 0.9800
C2 C3 1.403(3)
C3 C4 1.393(3)
C3 H3 0.9500
C4 C5 1.514(3)
C5 H5A 0.9800
C5 H5B 0.9800
C5 H5C 0.9800
C6 C11 1.405(4)
C6 C7 1.406(4)
C7 C8 1.402(3)
C7 C15 1.517(4)
C8 C9 1.388(4)
C8 H8 0.9500
C9 C10 1.387(4)
C9 H9 0.9500
C10 C11 1.394(3)
C10 H10 0.9500
C11 C12 1.533(4)
C12 C13 1.528(4)
C12 C14 1.536(4)
C12 H12 1.0000
C13 H13A 0.9800
C13 H13B 0.9800
C13 H13C 0.9800
C14 H14A 0.9800
C14 H14B 0.9800
C14 H14C 0.9800
C15 C16 1.534(4)
C15 C17 1.544(4)
C15 H15 1.0000
C16 H16A 0.9800
C16 H16B 0.9800
C16 H16C 0.9800
C17 H17A 0.9800
C17 H17B 0.9800
C17 H17C 0.9800
C18 C19 1.403(4)
C18 C23 1.412(4)
C19 C20 1.395(3)
C19 C27 1.530(4)
C20 C21 1.382(4)
C20 H20 0.9500
C21 C22 1.379(4)
C21 H21 0.9500
C22 C23 1.395(3)
C22 H22 0.9500
C23 C24 1.524(4)
C24 C25 1.521(4)
C24 C26 1.537(4)
C24 H24 1.0000
C25 H25A 0.9800
C25 H25B 0.9800
C25 H25C 0.9800
C26 H26A 0.9800
C26 H26B 0.9800
C26 H26C 0.9800
C27 C28 1.531(3)
C27 C29 1.540(4)
C27 H27 1.0000
C28 H28A 0.9800
C28 H28B 0.9800
C28 H28C 0.9800
C29 H29A 0.9800
C29 H29B 0.9800
C29 H29C 0.9800
C30 C32 1.514(4)
C30 C31 1.515(3)
C30 C33 1.520(4)
C31 H31A 0.9800
C31 H31B 0.9800
C31 H31C 0.9800
C32 H32A 0.9800
C32 H32B 0.9800
C32 H32C 0.9800
C33 H33A 0.9800
C33 H33B 0.9800
C33 H33C 0.9800
C34 C36 1.521(3)
C34 C35 1.521(4)
C34 C37 1.522(3)
C35 H35A 0.9800
C35 H35B 0.9800
C35 H35C 0.9800
C36 H36A 0.9800
C36 H36B 0.9800
C36 H36C 0.9800
C37 H37A 0.9800
C37 H37B 0.9800
C37 H37C 0.9800
C38 H38A 0.9800
C38 H38B 0.9800
C38 H38C 0.9800
C39 H39A 0.9800
C39 H39B 0.9800
C39 H39C 0.9800
C40 H40A 0.9800
C40 H40B 0.9800
C40 H40C 0.9800
C41 H41A 0.9800
C41 H41B 0.9800
C41 H41C 0.9800
C42 C47 1.387(7)
C42 C43 1.406(7)
C42 C48 1.511(8)
C43 C44 1.384(7)
C43 H43 0.9500
C44 C45 1.372(8)
C44 H44 0.9500
C45 C46 1.379(7)
C45 H45 0.9500
C46 C47 1.380(7)
C46 H46 0.9500
C47 H47 0.9500
C48 H48A 0.9800
C48 H48B 0.9800
C48 H48C 0.9800
C42A C47A 1.389(6)
C42A C43A 1.407(6)
C42A C48A 1.511(6)
C43A C44A 1.378(6)
C43A H43A 0.9500
C44A C45A 1.370(7)
C44A H44A 0.9500
C45A C46A 1.384(6)
C45A H45A 0.9500
C46A C47A 1.390(6)
C46A H46A 0.9500
C47A H47A 0.9500
C48A H48D 0.9800
C48A H48E 0.9800
C48A H48F 0.9800

loop_
_geom_torsion_atom_site_label_1
_geom_torsion_atom_site_label_2
_geom_torsion_atom_site_label_3
_geom_torsion_atom_site_label_4
_geom_torsion
O4 Si1 O1 Al1 93.60(13)
O2 Si1 O1 Al1 -41.63(15)
O3 Si1 O1 Al1 -142.40(11)
Al3 Si1 O1 Al1 -90.96(12)
O5 Al1 O1 Si1 12.23(14)
N1 Al1 O1 Si1 136.31(12)
N2 Al1 O1 Si1 -116.81(12)
O1 Si1 O2 Al3 -116.21(10)
O4 Si1 O2 Al3 109.76(10)
O3 Si1 O2 Al3 -0.94(9)
O1 Si1 O2 Al2 40.72(15)
O4 Si1 O2 Al2 -93.31(13)
O3 Si1 O2 Al2 155.99(12)
Al3 Si1 O2 Al2 156.93(16)
O3 Al3 O2 Si1 0.85(8)
C41 Al3 O2 Si1 -105.66(12)
C40 Al3 O2 Si1 110.17(12)
O3 Al3 O2 Al2 -152.70(14)
C41 Al3 O2 Al2 100.80(15)
C40 Al3 O2 Al2 -43.37(17)
Si1 Al3 O2 Al2 -153.55(18)
O1 Si1 O3 C30 -78.1(2)
O4 Si1 O3 C30 47.9(2)
O2 Si1 O3 C30 164.5(2)
Al3 Si1 O3 C30 163.7(2)
O1 Si1 O3 Al3 118.21(9)
O4 Si1 O3 Al3 -115.77(9)
O2 Si1 O3 Al3 0.89(9)
O1 Si1 O4 C34 -124.7(2)
O2 Si1 O4 C34 10.5(3)
O3 Si1 O4 C34 109.0(2)
Al3 Si1 O4 C34 59.6(3)
O1 Al1 O5 Al2 26.86(18)
N1 Al1 O5 Al2 -97.69(17)
N2 Al1 O5 Al2 149.47(14)
O2 Al2 O5 Al1 -26.37(17)
C38 Al2 O5 Al1 85.72(19)
C39 Al2 O5 Al1 -141.85(16)
C6 N1 C2 C3 -172.5(2)
Al1 N1 C2 C3 -1.7(4)
C6 N1 C2 C1 4.5(4)
Al1 N1 C2 C1 175.33(19)
N1 C2 C3 C4 4.9(4)
C1 C2 C3 C4 -172.3(3)
C18 N2 C4 C3 -179.4(2)
Al1 N2 C4 C3 5.1(4)
C18 N2 C4 C5 3.7(3)
Al1 N2 C4 C5 -171.85(19)
C2 C3 C4 N2 -6.8(4)
C2 C3 C4 C5 170.3(3)
C2 N1 C6 C11 -102.9(3)
Al1 N1 C6 C11 85.4(2)
C2 N1 C6 C7 79.7(3)
Al1 N1 C6 C7 -92.0(2)
C11 C6 C7 C8 -2.1(4)
N1 C6 C7 C8 175.1(2)
C11 C6 C7 C15 174.7(2)
N1 C6 C7 C15 -8.0(4)
C6 C7 C8 C9 -0.2(4)
C15 C7 C8 C9 -177.2(2)
C7 C8 C9 C10 2.3(4)
C8 C9 C10 C11 -2.0(4)
C9 C10 C11 C6 -0.3(4)
C9 C10 C11 C12 174.9(2)
C7 C6 C11 C10 2.4(4)
N1 C6 C11 C10 -174.9(2)
C7 C6 C11 C12 -172.7(2)
N1 C6 C11 C12 10.0(4)
C10 C11 C12 C13 40.2(3)
C6 C11 C12 C13 -144.8(2)
C10 C11 C12 C14 -82.3(3)
C6 C11 C12 C14 92.7(3)
C8 C7 C15 C16 -68.6(3)
C6 C7 C15 C16 114.6(3)
C8 C7 C15 C17 54.2(3)
C6 C7 C15 C17 -122.6(3)
C4 N2 C18 C19 -85.7(3)
Al1 N2 C18 C19 90.1(2)
C4 N2 C18 C23 92.8(3)
Al1 N2 C18 C23 -91.4(2)
C23 C18 C19 C20 3.0(3)
N2 C18 C19 C20 -178.5(2)
C23 C18 C19 C27 -176.6(2)
N2 C18 C19 C27 1.9(3)
C18 C19 C20 C21 -1.4(4)
C27 C19 C20 C21 178.2(2)
C19 C20 C21 C22 -0.8(4)
C20 C21 C22 C23 1.4(4)
C21 C22 C23 C18 0.1(4)
C21 C22 C23 C24 -176.7(2)
C19 C18 C23 C22 -2.4(3)
N2 C18 C23 C22 179.1(2)
C19 C18 C23 C24 174.3(2)
N2 C18 C23 C24 -4.2(3)
C22 C23 C24 C25 -44.0(3)
C18 C23 C24 C25 139.4(2)
C22 C23 C24 C26 78.5(3)
C18 C23 C24 C26 -98.1(3)
C20 C19 C27 C28 72.0(3)
C18 C19 C27 C28 -108.4(3)
C20 C19 C27 C29 -51.5(3)
C18 C19 C27 C29 128.1(2)
Si1 O3 C30 C32 161.75(18)
Al3 O3 C30 C32 -40.2(3)
Si1 O3 C30 C31 42.0(3)
Al3 O3 C30 C31 -159.96(17)
Si1 O3 C30 C33 -78.7(3)
Al3 O3 C30 C33 79.4(2)
Si1 O4 C34 C36 -176.43(19)
Si1 O4 C34 C35 65.4(3)
Si1 O4 C34 C37 -56.9(3)
C47 C42 C43 C44 -5(3)
C48 C42 C43 C44 176(2)
C42 C43 C44 C45 8(4)
C43 C44 C45 C46 -7(4)
C44 C45 C46 C47 3(3)
C45 C46 C47 C42 0(2)
C43 C42 C47 C46 1(3)
C48 C42 C47 C46 179.9(17)
C47A C42A C43A C44A 1.6(16)
C48A C42A C43A C44A 179.6(12)
C42A C43A C44A C45A -3.8(18)
C43A C44A C45A C46A 4.4(18)
C44A C45A C46A C47A -2.9(14)
C43A C42A C47A C46A -0.1(12)
C48A C42A C47A C46A -178.1(9)
C45A C46A C47A C42A 0.8(11)
